data_4079642
loop_
_publ_author_name
'Hosokawa, Satomi'
'Ito, Jun-ichi'
'Nishiyama, Hisao'

_publ_section_title
;
 Change in Coordination of NCN Pincer Iron Complexes Containing
 Bis(oxazolinyl)phenyl Ligands
;
_journal_issue 23
_journal_name_full Organometallics
_journal_page_first 8283
_journal_paper_doi 10.1021/om300901k
_journal_volume 31
_journal_year 2012
_chemical_formula_sum 'C35 H54 Br Fe N5 O3'
_chemical_formula_weight 728.59
_chemical_name_systematic
; 
 ? 
;
_space_group_IT_number 63
_symmetry_cell_setting orthorhombic
_symmetry_space_group_name_Hall '-C 2c 2'
_symmetry_space_group_name_H-M 'C m c m'
_atom_sites_solution_hydrogens geom
_atom_sites_solution_primary direct
_atom_sites_solution_secondary difmap
_audit_creation_method SHELXL-97
_cell_angle_alpha 90.00
_cell_angle_beta 90.00
_cell_angle_gamma 90.00
_cell_formula_units_Z 4
_cell_length_a 17.304(4)
_cell_length_b 17.373(4)
_cell_length_c 14.898(4)
_cell_measurement_reflns_used 1753
_cell_measurement_temperature 153(2)
_cell_measurement_theta_max 20.11
_cell_measurement_theta_min 2.34
_cell_volume 4478.7(19)
_computing_cell_refinement 'Bruker SMART'
_computing_data_collection 'Bruker SMART'
_computing_data_reduction 'Bruker SAINT'
_computing_molecular_graphics 'Bruker SHELXTL'
_computing_publication_material 'Bruker SHELXTL'
_computing_structure_refinement 'SHELXL-97 (Sheldrick, 1997)'
_computing_structure_solution 'SHELXS-97 (Sheldrick, 1990)'
_diffrn_ambient_temperature 153(2)
_diffrn_detector_area_resol_mean 8.366
_diffrn_measured_fraction_theta_full 0.997
_diffrn_measured_fraction_theta_max 0.997
_diffrn_measurement_device_type 'CCD area detector'
_diffrn_measurement_method 'phi and omega scans'
_diffrn_radiation_monochromator graphite
_diffrn_radiation_source 'fine-focus sealed tube'
_diffrn_radiation_type MoK\a
_diffrn_radiation_wavelength 0.71073
_diffrn_reflns_av_R_equivalents 0.0707
_diffrn_reflns_av_sigmaI/netI 0.0591
_diffrn_reflns_limit_h_max 23
_diffrn_reflns_limit_h_min -23
_diffrn_reflns_limit_k_max 23
_diffrn_reflns_limit_k_min -14
_diffrn_reflns_limit_l_max 19
_diffrn_reflns_limit_l_min -18
_diffrn_reflns_number 16776
_diffrn_reflns_theta_full 28.43
_diffrn_reflns_theta_max 28.43
_diffrn_reflns_theta_min 2.15
_exptl_absorpt_coefficient_mu 1.261
_exptl_absorpt_correction_T_max 1.000000
_exptl_absorpt_correction_T_min 0.734197
_exptl_absorpt_correction_type empirical
_exptl_crystal_colour red
_exptl_crystal_density_diffrn 1.081
_exptl_crystal_density_method 'not measured'
_exptl_crystal_F_000 1536
_exptl_crystal_size_max 0.20
_exptl_crystal_size_mid 0.20
_exptl_crystal_size_min 0.10
_refine_diff_density_max 1.676
_refine_diff_density_min -0.628
_refine_diff_density_rms 0.164
_refine_ls_extinction_method none
_refine_ls_goodness_of_fit_ref 1.106
_refine_ls_hydrogen_treatment mixed
_refine_ls_matrix_type full
_refine_ls_number_parameters 139
_refine_ls_number_reflns 3018
_refine_ls_number_restraints 4
_refine_ls_restrained_S_all 1.105
_refine_ls_R_factor_all 0.1088
_refine_ls_R_factor_gt 0.0781
_refine_ls_shift/su_max 0.018
_refine_ls_shift/su_mean 0.000
_refine_ls_structure_factor_coef Fsqd
_refine_ls_weighting_details 'calc w=1/[\s^2^(Fo^2^)+(0.1291P)^2^+20.8860P] where P=(Fo^2^+2Fc^2^)/3'
_refine_ls_weighting_scheme calc
_refine_ls_wR_factor_gt 0.2311
_refine_ls_wR_factor_ref 0.2513
_reflns_number_gt 1998
_reflns_number_total 3018
_reflns_threshold_expression >2sigma(I)
_cod_data_source_file om300901k_si_001.cif
_cod_data_source_block 7a
_cod_depositor_comments
;
The following automatic conversions were performed:

'_symmetry_cell_setting' value 'Orthorhombic' changed to
'orthorhombic' according to
/home/saulius/struct/CIF-dictionaries/cif_core.dic dictionary named
'cif_core.dic' version 2.4.2 from
2011-04-26.

'_exptl_absorpt_correction_type' value 'Empirical'
changed to 'empirical' according to
/home/saulius/struct/CIF-dictionaries/cif_core.dic dictionary named
'cif_core.dic' version 2.4.2 from 2011-04-26.

Automatic conversion script
Id: cif_fix_values 1891 2012-01-12 08:04:46Z andrius 
;
_cod_original_cell_volume 4478.7(17)
_cod_original_sg_symbol_H-M Cmcm
_cod_database_code 4079642

loop_
_symmetry_equiv_pos_as_xyz
'x, y, z'
'-x, -y, z+1/2'
'-x, y, -z+1/2'
'x, -y, -z'
'x+1/2, y+1/2, z'
'-x+1/2, -y+1/2, z+1/2'
'-x+1/2, y+1/2, -z+1/2'
'x+1/2, -y+1/2, -z'
'-x, -y, -z'
'x, y, -z-1/2'
'x, -y, z-1/2'
'-x, y, z'
'-x+1/2, -y+1/2, -z'
'x+1/2, y+1/2, -z-1/2'
'x+1/2, -y+1/2, z-1/2'
'-x+1/2, y+1/2, z'

loop_
_atom_site_label
_atom_site_type_symbol
_atom_site_fract_x
_atom_site_fract_y
_atom_site_fract_z
_atom_site_U_iso_or_equiv
_atom_site_adp_type
_atom_site_occupancy
_atom_site_symmetry_multiplicity
_atom_site_calc_flag
_atom_site_refinement_flags
_atom_site_disorder_assembly
_atom_site_disorder_group
Fe1 Fe 0.5000 0.77140(6) 0.2500 0.0224(3) Uani 1 4 d S . .
N1 N 0.5000 0.7943(3) 0.1177(4) 0.0303(12) Uani 1 2 d S . .
N2 N 0.6757(4) 0.7695(4) 0.2500 0.0455(16) Uani 1 2 d S A .
N3 N 0.5000 0.5956(5) 0.2500 0.039(2) Uani 1 4 d S . .
O1 O 0.5000 0.8849(3) 0.0102(4) 0.081(3) Uani 1 2 d S . .
Br1 Br 0.5000 0.72413(5) 0.7500 0.0313(3) Uani 1 4 d S . .
C1 C 0.5000 0.8813(5) 0.2500 0.036(2) Uani 1 4 d S . .
C2 C 0.5000 0.9214(4) 0.1704(5) 0.057(2) Uani 1 2 d S . .
C3 C 0.5000 1.0029(5) 0.1697(6) 0.089(5) Uani 1 2 d S . .
H3 H 0.5000 1.0307 0.1147 0.107 Uiso 1 2 calc SR . .
C4 C 0.5000 1.0402(7) 0.2500 0.112(9) Uani 1 4 d S . .
H4 H 0.5000 1.0949 0.2500 0.135 Uiso 1 4 calc SR . .
C5 C 0.5000 0.8659(4) 0.0978(5) 0.051(2) Uani 1 2 d S . .
C6 C 0.5000 0.8141(5) -0.0387(6) 0.078(4) Uani 1 2 d S . .
H6A H 0.5465 0.8103 -0.0772 0.093 Uiso 0.50 1 calc PR . .
H6B H 0.4535 0.8103 -0.0772 0.093 Uiso 0.50 1 calc PR . .
C7 C 0.5000 0.7491(4) 0.0335(5) 0.0416(17) Uani 1 2 d S . .
C8 C 0.5714(5) 0.7006(4) 0.0266(5) 0.0645(18) Uani 1 1 d . . .
H8A H 0.6172 0.7333 0.0328 0.097 Uiso 1 1 calc R . .
H8B H 0.5725 0.6748 -0.0319 0.097 Uiso 1 1 calc R . .
H8C H 0.5712 0.6619 0.0744 0.097 Uiso 1 1 calc R . .
C9 C 0.6087(4) 0.7704(4) 0.2500 0.0348(15) Uani 1 2 d S . .
C10 C 0.7570(5) 0.7655(6) 0.2500 0.052(2) Uani 1 2 d S . .
C11 C 0.7867(12) 0.8210(12) 0.1751(13) 0.053(6) Uiso 0.330(17) 1 d P A 1
C12 C 0.783(3) 0.683(2) 0.2500 0.087(12) Uiso 0.330(17) 2 d SP A 1
C11A C 0.7883(13) 0.7748(13) 0.1569(17) 0.021(7) Uiso 0.170(17) 1 d P . 2
C12A C 0.785(6) 0.849(6) 0.2500 0.11(3) Uiso 0.170(17) 2 d SP . 2
C13 C 0.5000 0.6629(6) 0.2500 0.033(2) Uani 1 4 d S . .
C14 C 0.5000 0.5117(5) 0.2500 0.044(3) Uani 1 4 d S . .
C15 C 0.4615(14) 0.4863(12) 0.1647(17) 0.045(5) Uiso 0.25 1 d P . .
C16 C 0.4166(18) 0.4897(18) 0.2500 0.105(9) Uiso 0.50 2 d SP . .
O2 O 0.725(4) 0.5000 0.0000 0.31(3) Uiso 0.50 2 d SPD . .
C17 C 0.775(2) 0.437(3) -0.017(4) 0.24(2) Uiso 0.50 1 d PD . .
C18 C 0.8343(19) 0.4649(16) 0.038(2) 0.146(10) Uiso 0.50 1 d PD . .
C19 C 0.8114(18) 0.5097(19) 0.111(2) 0.152(10) Uiso 0.50 1 d PD . .
C20 C 0.738(2) 0.5344(18) 0.086(2) 0.160(13) Uiso 0.50 1 d PD . .

loop_
_atom_site_aniso_label
_atom_site_aniso_U_11
_atom_site_aniso_U_22
_atom_site_aniso_U_33
_atom_site_aniso_U_23
_atom_site_aniso_U_13
_atom_site_aniso_U_12
Fe1 0.0248(6) 0.0220(6) 0.0204(6) 0.000 0.000 0.000
N1 0.043(3) 0.026(2) 0.022(3) -0.003(2) 0.000 0.000
N2 0.029(3) 0.063(4) 0.045(4) 0.000 0.000 -0.006(3)
N3 0.045(5) 0.026(4) 0.047(5) 0.000 0.000 0.000
O1 0.195(8) 0.030(3) 0.019(3) 0.003(2) 0.000 0.000
Br1 0.0309(5) 0.0291(5) 0.0338(6) 0.000 0.000 0.000
C1 0.061(6) 0.024(4) 0.025(5) 0.000 0.000 0.000
C2 0.122(8) 0.023(3) 0.026(4) 0.002(3) 0.000 0.000
C3 0.211(15) 0.027(4) 0.030(4) 0.009(3) 0.000 0.000
C4 0.27(3) 0.016(5) 0.047(8) 0.000 0.000 0.000
C5 0.098(7) 0.032(3) 0.024(4) 0.003(3) 0.000 0.000
C6 0.167(12) 0.036(4) 0.030(4) -0.009(3) 0.000 0.000
C7 0.071(5) 0.036(3) 0.017(3) -0.006(3) 0.000 0.000
C8 0.085(5) 0.064(4) 0.044(3) -0.016(3) 0.010(4) 0.021(4)
C9 0.032(4) 0.037(4) 0.036(4) 0.000 0.000 -0.004(3)
C10 0.034(4) 0.070(6) 0.051(5) 0.000 0.000 -0.003(4)
C13 0.031(5) 0.036(5) 0.032(5) 0.000 0.000 0.000
C14 0.046(6) 0.023(5) 0.064(8) 0.000 0.000 0.000

loop_
_atom_type_symbol
_atom_type_description
_atom_type_scat_dispersion_real
_atom_type_scat_dispersion_imag
_atom_type_scat_source
C C 0.0033 0.0016 'International Tables Vol C Tables 4.2.6.8 and 6.1.1.4'
H H 0.0000 0.0000 'International Tables Vol C Tables 4.2.6.8 and 6.1.1.4'
N N 0.0061 0.0033 'International Tables Vol C Tables 4.2.6.8 and 6.1.1.4'
O O 0.0106 0.0060 'International Tables Vol C Tables 4.2.6.8 and 6.1.1.4'
Fe Fe 0.3463 0.8444 'International Tables Vol C Tables 4.2.6.8 and 6.1.1.4'
Br Br -0.2901 2.4595 'International Tables Vol C Tables 4.2.6.8 and 6.1.1.4'

loop_
_geom_angle_atom_site_label_1
_geom_angle_atom_site_label_2
_geom_angle_atom_site_label_3
_geom_angle
_geom_angle_site_symmetry_1
_geom_angle_site_symmetry_3
C9 Fe1 C9 179.0(4) 3_655 .
C9 Fe1 C13 89.5(2) 3_655 .
C9 Fe1 C13 89.5(2) . .
C9 Fe1 C1 90.5(2) 3_655 .
C9 Fe1 C1 90.5(2) . .
C13 Fe1 C1 180.000(2) . .
C9 Fe1 N1 90.10(4) 3_655 .
C9 Fe1 N1 90.10(4) . .
C13 Fe1 N1 101.43(15) . .
C1 Fe1 N1 78.57(15) . .
C9 Fe1 N1 90.10(4) 3_655 10_556
C9 Fe1 N1 90.10(4) . 10_556
C13 Fe1 N1 101.43(15) . 10_556
C1 Fe1 N1 78.57(15) . 10_556
N1 Fe1 N1 157.1(3) . 10_556
C5 N1 C7 108.6(6) . .
C5 N1 Fe1 114.8(5) . .
C7 N1 Fe1 136.5(4) . .
C9 N2 C10 177.9(8) . .
C13 N3 C14 180.000(3) . .
C5 O1 C6 106.5(6) . .
C2 C1 C2 119.1(9) 10_556 .
C2 C1 Fe1 120.4(4) 10_556 .
C2 C1 Fe1 120.4(4) . .
C1 C2 C3 120.9(7) . .
C1 C2 C5 107.9(6) . .
C3 C2 C5 131.3(7) . .
C4 C3 C2 118.0(8) . .
C3 C4 C3 123.0(11) . 10_556
N1 C5 O1 117.6(6) . .
N1 C5 C2 118.3(6) . .
O1 C5 C2 124.1(6) . .
O1 C6 C7 105.8(6) . .
N1 C7 C8 110.9(4) . .
N1 C7 C8 110.9(4) . 12_655
C8 C7 C8 111.0(8) . 12_655
N1 C7 C6 101.5(5) . .
C8 C7 C6 111.1(5) . .
C8 C7 C6 111.1(5) 12_655 .
N2 C9 Fe1 179.8(6) . .
N2 C10 C11A 110.8(10) . .
N2 C10 C11A 110.8(10) . 10_556
C11A C10 C11A 135.6(19) . 10_556
N2 C10 C12 110.5(19) . .
C11A C10 C12 89.6(12) . .
C11A C10 C12 89.6(12) 10_556 .
N2 C10 C12A 105(4) . .
C11A C10 C12A 77.6(16) . .
C11A C10 C12A 77.6(16) 10_556 .
C12 C10 C12A 144(5) . .
N2 C10 C11 107.3(9) . .
C11A C10 C11 32.1(9) . .
C11A C10 C11 118.4(14) 10_556 .
C12 C10 C11 119.3(13) . .
C12A C10 C11 46.4(10) . .
N2 C10 C11 107.3(9) . 10_556
C11A C10 C11 118.4(14) . 10_556
C11A C10 C11 32.1(9) 10_556 10_556
C12 C10 C11 119.3(13) . 10_556
C12A C10 C11 46.4(10) . 10_556
C11 C10 C11 91.2(16) . 10_556
C10 C11A C12A 52(3) . .
C10 C12A C11A 50(2) . .
C10 C12A C11A 50(2) . 10_556
C11A C12A C11A 94(5) . 10_556
N3 C13 Fe1 180.000(1) . .
N3 C14 C16 104.8(12) . 3_655
N3 C14 C16 104.8(12) . .
C16 C14 C16 150(2) 3_655 .
N3 C14 C15 107.1(9) . 12_655
C16 C14 C15 59.7(9) 3_655 12_655
C16 C14 C15 110.7(11) . 12_655
N3 C14 C15 107.1(9) . .
C16 C14 C15 110.7(11) 3_655 .
C16 C14 C15 59.7(9) . .
C15 C14 C15 52.6(18) 12_655 .
N3 C14 C15 107.1(9) . 3_655
C16 C14 C15 59.7(9) 3_655 3_655
C16 C14 C15 110.7(11) . 3_655
C15 C14 C15 115.7(18) 12_655 3_655
C15 C14 C15 145.8(18) . 3_655
N3 C14 C15 107.1(9) . 10_556
C16 C14 C15 110.7(11) 3_655 10_556
C16 C14 C15 59.7(9) . 10_556
C15 C14 C15 145.8(18) 12_655 10_556
C15 C14 C15 115.7(18) . 10_556
C15 C14 C15 52.6(18) 3_655 10_556
C15 C15 C16 121.4(14) 12_655 .
C15 C15 C14 63.7(9) 12_655 .
C16 C15 C14 59.8(15) . .
C15 C16 C15 117(3) 10_556 .
C15 C16 C14 60.4(14) 10_556 .
C15 C16 C14 60.4(14) . .
C17 O2 C17 104(7) 4_565 .
C17 O2 C20 55(2) 4_565 .
C17 O2 C20 113(4) . .
C17 O2 C20 113(4) 4_565 4_565
C17 O2 C20 55(2) . 4_565
C20 O2 C20 162(7) . 4_565
C20 C17 C18 134(5) 4_565 .
C20 C17 O2 62.8(14) 4_565 .
C18 C17 O2 95(4) . .
C20 C17 C19 51(2) 4_565 4_565
C18 C17 C19 91(4) . 4_565
O2 C17 C19 88(3) . 4_565
C20 C17 C18 79(3) 4_565 4_565
C18 C17 C18 55(3) . 4_565
O2 C17 C18 72(4) . 4_565
C19 C17 C18 42.5(14) 4_565 4_565
C19 C18 C17 116(3) . .
C19 C18 C18 97(3) . 4_565
C17 C18 C18 82(3) . 4_565
C19 C18 C17 60(2) . 4_565
C17 C18 C17 80(3) . 4_565
C18 C18 C17 43.5(13) 4_565 4_565
C18 C19 C20 103(3) . .
C18 C19 C17 77(2) . 4_565
C20 C19 C17 47(2) . 4_565
C17 C20 C19 83(4) 4_565 .
C17 C20 O2 62.6(15) 4_565 .
C19 C20 O2 105(3) . .

loop_
_geom_bond_atom_site_label_1
_geom_bond_atom_site_label_2
_geom_bond_distance
_geom_bond_site_symmetry_2
Fe1 C9 1.881(7) 3_655
Fe1 C9 1.881(7) .
Fe1 C13 1.886(10) .
Fe1 C1 1.909(9) .
Fe1 N1 2.010(5) .
Fe1 N1 2.010(5) 10_556
N1 C5 1.278(9) .
N1 C7 1.482(9) .
N2 C9 1.160(10) .
N2 C10 1.408(10) .
N3 C13 1.168(12) .
N3 C14 1.458(12) .
O1 C5 1.346(9) .
O1 C6 1.430(9) .
C1 C2 1.375(8) 10_556
C1 C2 1.375(8) .
C2 C3 1.416(11) .
C2 C5 1.448(10) .
C3 C4 1.362(11) .
C4 C3 1.362(11) 10_556
C6 C7 1.559(11) .
C7 C8 1.499(8) .
C7 C8 1.499(8) 12_655
C10 C11A 1.50(2) .
C10 C11A 1.50(2) 10_556
C10 C12 1.50(4) .
C10 C12A 1.54(10) .
C10 C11 1.56(2) .
C10 C11 1.56(2) 10_556
C11A C12A 1.90(7) .
C12A C11A 1.90(7) 10_556
C14 C16 1.49(3) 3_655
C14 C16 1.49(3) .
C14 C15 1.50(2) 12_655
C14 C15 1.50(2) .
C14 C15 1.50(2) 3_655
C14 C15 1.50(2) 10_556
C15 C15 1.33(5) 12_655
C15 C16 1.49(3) .
C16 C15 1.49(3) 10_556
O2 C17 1.42(4) 4_565
O2 C17 1.42(4) .
O2 C20 1.43(4) .
O2 C20 1.43(4) 4_565
C17 C20 1.31(5) 4_565
C17 C18 1.40(3) .
C17 C19 1.79(7) 4_565
C17 C18 2.01(6) 4_565
C18 C19 1.39(3) .
C18 C18 1.66(6) 4_565
C18 C17 2.01(6) 4_565
C19 C20 1.40(3) .
C19 C17 1.79(7) 4_565
C20 C17 1.31(6) 4_565
